data_4135143
loop_
_publ_author_name
'Roagna, Giulia'
'Ascough, David M. H.'
'Ibba, Francesco'
'Vicini, Anna Chiara'
'Fontana, Alberto'
'Christensen, Kirsten E.'
'Peschiulli, Aldo'
'Oehlrich, Daniel'
'Misale, Antonio'
'Trabanco, Andr\'es A'
'Paton, Robert S.'
'Pupo, Gabriele'
'Gouverneur, Veronique'

_publ_section_title
;
 Hydrogen Bonding Phase-Transfer Catalysis with Ionic Reactants:
 Enantioselective Synthesis of \g-Fluoroamines.
;
_journal_name_full 'Journal of the American Chemical Society'
_journal_paper_doi 10.1021/jacs.0c05131
_journal_year 2020
_chemical_absolute_configuration ad
_chemical_formula_moiety 'C25 H29 F N O, Cl'
_chemical_formula_sum 'C25 H29 Cl F N O'
_chemical_formula_weight 413.96
_chemical_melting_point ?
_space_group_IT_number 4
_space_group_name_Hall 'P 2yb'
_space_group_name_H-M_alt 'P 1 21 1'
_symmetry_cell_setting monoclinic
_symmetry_space_group_name_Hall 'P 2yb'
_symmetry_space_group_name_H-M 'P 1 21 1'
_atom_sites_solution_hydrogens difmap
_atom_sites_solution_primary other
_audit_creation_date 2019-03-06
_audit_creation_method 'CRYSTALS_ver_14.61_build_7285 '
_cell_angle_alpha 90
_cell_angle_beta 102.1108(12)
_cell_angle_gamma 90
_cell_formula_units_Z 2
_cell_length_a 9.98040(10)
_cell_length_b 8.61600(10)
_cell_length_c 12.82200(10)
_cell_measurement_reflns_used 7644
_cell_measurement_temperature 150
_cell_measurement_theta_max 76.00
_cell_measurement_theta_min 4.50
_cell_volume 1078.039(19)
_computing_cell_refinement
; 
 CrysAlisPro (Rigaku Oxford Diffraction, 2017) 
;
_computing_data_collection 'SuperNova, (Oxford Diffraction, 2010)'
_computing_data_reduction
; 
 CrysAlisPro (Rigaku Oxford Diffraction, 2017) 
;
_computing_molecular_graphics 'CAMERON (Watkin et al., 1996)'
_computing_publication_material 'CRYSTALS (Betteridge et al., 2003)'
_computing_structure_refinement 'CRYSTALS (Betteridge et al., 2003)'
_computing_structure_solution 'Superflip (Palatinus & Chapuis, 2007)'
_diffrn_ambient_temperature 150
_diffrn_measured_fraction_theta_full 0.996
_diffrn_measured_fraction_theta_max 0.993
_diffrn_measurement_device Area
_diffrn_measurement_device_type 'Oxford Diffraction SuperNova'
_diffrn_measurement_method \w
_diffrn_radiation_monochromator 'focussing mirrors'
_diffrn_radiation_type 'Cu K\a'
_diffrn_radiation_wavelength 1.54184
_diffrn_reflns_av_R_equivalents 0.027
_diffrn_reflns_av_sigmaI/netI 0.0407
_diffrn_reflns_av_unetI/netI 0.041
_diffrn_reflns_limit_h_max 12
_diffrn_reflns_limit_h_min -12
_diffrn_reflns_limit_k_max 10
_diffrn_reflns_limit_k_min -10
_diffrn_reflns_limit_l_max 10
_diffrn_reflns_limit_l_min -16
_diffrn_reflns_number 10448
_diffrn_reflns_theta_full 74.707
_diffrn_reflns_theta_max 76.232
_diffrn_reflns_theta_min 3.526
_diffrn_standards_number 0
_exptl_absorpt_coefficient_mu 1.759
_exptl_absorpt_correction_T_max 0.85
_exptl_absorpt_correction_T_min 0.74
_exptl_absorpt_correction_type multi-scan
_exptl_absorpt_process_details
; 
 CrysAlisPro (Rigaku Oxford Diffraction, 2017) 
;
_exptl_crystal_colour clear_pale_colourless
_exptl_crystal_density_diffrn 1.275
_exptl_crystal_density_meas ?
_exptl_crystal_density_method 'not measured'
_exptl_crystal_description lath
_exptl_crystal_F_000 439.997
_exptl_crystal_size_max 0.25
_exptl_crystal_size_mid 0.22
_exptl_crystal_size_min 0.09
_refine_diff_density_max 0.05
_refine_diff_density_min -0.06
_refine_ls_abs_structure_details
; 
 Parsons, Flack & Wagner (2013), 
 2049 Friedel Pairs 
;
_refine_ls_abs_structure_Flack -0.010(5)
_refine_ls_extinction_method None
_refine_ls_goodness_of_fit_ref 0.9949
_refine_ls_hydrogen_treatment constr
_refine_ls_matrix_type full
_refine_ls_number_parameters 263
_refine_ls_number_reflns 4454
_refine_ls_number_restraints 1
_refine_ls_R_factor_all 0.0268
_refine_ls_R_factor_gt 0.0265
_refine_ls_shift/su_max 0.0014251
_refine_ls_shift/su_mean 0.0000383
_refine_ls_structure_factor_coef Fsqd
_refine_ls_weighting_details
;
 Method= Modified Sheldrick 
 w=1/[\s^2^(F^2^) + ( 0.05P)^2^ + 0.04P] 
 ,where P=(max(Fo^2^,0) + 2Fc^2^)/3 
;
_refine_ls_weighting_scheme calc
_refine_ls_wR_factor_all 0.0706
_refine_ls_wR_factor_gt 0.0700
_refine_ls_wR_factor_ref 0.0706
_reflns_limit_h_max 12
_reflns_limit_h_min -12
_reflns_limit_k_max 10
_reflns_limit_k_min -10
_reflns_limit_l_max 16
_reflns_limit_l_min 0
_reflns_number_gt 4390
_reflns_number_total 4454
_reflns_threshold_expression I>2.0\s(I)
_oxford_diffrn_Wilson_B_factor 2.03
_oxford_diffrn_Wilson_scale 0.01
_oxford_refine_ls_r_factor_ref 0.0268
_oxford_refine_ls_scale 10.7(3)
_oxford_reflns_number_all 4454
_oxford_structure_analysis_title 7118
_cod_data_source_file ja0c05131_si_003.cif
_cod_data_source_block (S)-2ma-HCL
_cod_depositor_comments
;
The following automatic conversions were performed:

data item '_chemical_melting_point' value 'not measured' was changed
to '?' -- the value is undefined or not given.

data item '_exptl_crystal_density_meas' value 'not measured' was
changed to '?' -- the value is perceived as not measured.

Automatic conversion script
Id: cif_fix_values 7556 2019-12-06 15:28:31Z antanas 
;
_cod_original_sg_symbol_H-M 'P 21 '
_cod_database_code 4135143
_oxford_refine_reflns_threshold_expression_ref I>-3.0\s(I)
_oxford_hooft_y -0.005(6)
_oxford_bijvoet_difference -0.010(5)
_oxford_refined_flack_x -0.004(8)

loop_
_symmetry_equiv_pos_as_xyz
x,y,z
-x,y+1/2,-z

loop_
_atom_site_label
_atom_site_type_symbol
_atom_site_fract_x
_atom_site_fract_y
_atom_site_fract_z
_atom_site_U_iso_or_equiv
_atom_site_occupancy
_atom_site_adp_type
_atom_site_refinement_flags_posn
_atom_site_refinement_flags_adp
_atom_site_refinement_flags_occupancy
_atom_site_disorder_assembly
_atom_site_disorder_group
_atom_site_attached_hydrogens
F1 F 0.37962(8) 0.50000(10) 0.50123(6) 0.0277 1.0000 Uani . . . . . .
C2 C 0.24512(12) 0.46048(15) 0.50928(9) 0.0222 1.0000 Uani . . . . . .
C3 C 0.22546(11) 0.28765(14) 0.49166(8) 0.0180 1.0000 Uani . . . . . .
O4 O 0.23091(8) 0.24697(11) 0.38483(6) 0.0196 1.0000 Uani . . . . . .
C5 C 0.10059(12) 0.26701(17) 0.31333(9) 0.0253 1.0000 Uani . . . . . .
C6 C 0.11812(11) 0.25556(15) 0.19989(9) 0.0216 1.0000 Uani . . . . . .
C7 C 0.18428(14) 0.12993(16) 0.16511(10) 0.0297 1.0000 Uani . . . . . .
C8 C 0.19893(16) 0.12176(18) 0.05980(12) 0.0351 1.0000 Uani . . . . . .
C9 C 0.14368(15) 0.23573(19) -0.01256(10) 0.0325 1.0000 Uani . . . . . .
C10 C 0.07696(15) 0.36002(19) 0.02146(11) 0.0351 1.0000 Uani . . . . . .
C11 C 0.06517(14) 0.37129(17) 0.12749(11) 0.0292 1.0000 Uani . . . . . .
C12 C 0.33807(11) 0.19684(13) 0.56591(8) 0.0188 1.0000 Uani . . . . . .
N13 N 0.29008(9) 0.04508(12) 0.60385(7) 0.0171 1.0000 Uani . . . . . .
C14 C 0.21102(12) -0.05536(14) 0.51504(9) 0.0204 1.0000 Uani . . . . . .
C15 C 0.29544(13) -0.12083(15) 0.44008(10) 0.0253 1.0000 Uani . . . . . .
C16 C 0.41173(11) -0.03959(13) 0.67208(8) 0.0179 1.0000 Uani . . . . . .
C17 C 0.37197(11) -0.19348(14) 0.71512(8) 0.0182 1.0000 Uani . . . . . .
C18 C 0.46585(11) -0.31449(15) 0.72135(9) 0.0214 1.0000 Uani . . . . . .
C19 C 0.44263(13) -0.45528(15) 0.76809(10) 0.0250 1.0000 Uani . . . . . .
C20 C 0.32453(14) -0.47673(15) 0.80713(10) 0.0263 1.0000 Uani . . . . . .
C21 C 0.23046(12) -0.35645(15) 0.80073(9) 0.0246 1.0000 Uani . . . . . .
C22 C 0.25427(12) -0.21438(15) 0.75583(9) 0.0223 1.0000 Uani . . . . . .
C23 C 0.48910(12) 0.06129(14) 0.76251(9) 0.0207 1.0000 Uani . . . . . .
C24 C 0.43087(14) 0.10643(16) 0.84764(10) 0.0270 1.0000 Uani . . . . . .
C25 C 0.50878(17) 0.18833(17) 0.93248(10) 0.0349 1.0000 Uani . . . . . .
C26 C 0.64384(17) 0.22428(17) 0.93288(11) 0.0379 1.0000 Uani . . . . . .
C27 C 0.70216(14) 0.18124(19) 0.84840(12) 0.0370 1.0000 Uani . . . . . .
C28 C 0.62488(13) 0.09873(16) 0.76292(11) 0.0282 1.0000 Uani . . . . . .
Cl29 Cl 0.05103(3) 0.17053(6) 0.68861(2) 0.0257 1.0000 Uani . . . . . .
H21 H 0.1835 0.5202 0.4567 0.0268 1.0000 Uiso R . . . . .
H22 H 0.2347 0.4882 0.5809 0.0271 1.0000 Uiso R . . . . .
H31 H 0.1367 0.2622 0.5056 0.0215 1.0000 Uiso R . . . . .
H51 H 0.0648 0.3645 0.3246 0.0307 1.0000 Uiso R . . . . .
H52 H 0.0407 0.1849 0.3276 0.0296 1.0000 Uiso R . . . . .
H71 H 0.2215 0.0513 0.2131 0.0366 1.0000 Uiso R . . . . .
H81 H 0.2474 0.0357 0.0375 0.0418 1.0000 Uiso R . . . . .
H91 H 0.1522 0.2285 -0.0836 0.0377 1.0000 Uiso R . . . . .
H101 H 0.0441 0.4410 -0.0259 0.0426 1.0000 Uiso R . . . . .
H111 H 0.0232 0.4597 0.1521 0.0346 1.0000 Uiso R . . . . .
H121 H 0.3692 0.2594 0.6274 0.0235 1.0000 Uiso R . . . . .
H122 H 0.4121 0.1775 0.5304 0.0220 1.0000 Uiso R . . . . .
H141 H 0.1346 0.0062 0.4736 0.0245 1.0000 Uiso R . . . . .
H142 H 0.1733 -0.1379 0.5475 0.0245 1.0000 Uiso R . . . . .
H151 H 0.2352 -0.1722 0.3837 0.0378 1.0000 Uiso R . . . . .
H153 H 0.3398 -0.0387 0.4091 0.0379 1.0000 Uiso R . . . . .
H152 H 0.3648 -0.1952 0.4771 0.0373 1.0000 Uiso R . . . . .
H161 H 0.4747 -0.0580 0.6261 0.0198 1.0000 Uiso R . . . . .
H181 H 0.5480 -0.2988 0.6946 0.0256 1.0000 Uiso R . . . . .
H191 H 0.5031 -0.5375 0.7711 0.0325 1.0000 Uiso R . . . . .
H201 H 0.3059 -0.5748 0.8376 0.0324 1.0000 Uiso R . . . . .
H211 H 0.1509 -0.3701 0.8259 0.0306 1.0000 Uiso R . . . . .
H221 H 0.1906 -0.1311 0.7514 0.0264 1.0000 Uiso R . . . . .
H241 H 0.3379 0.0832 0.8475 0.0317 1.0000 Uiso R . . . . .
H251 H 0.4682 0.2183 0.9879 0.0432 1.0000 Uiso R . . . . .
H261 H 0.6955 0.2777 0.9911 0.0448 1.0000 Uiso R . . . . .
H271 H 0.7977 0.2023 0.8506 0.0450 1.0000 Uiso R . . . . .
H281 H 0.6633 0.0678 0.7033 0.0346 1.0000 Uiso R . . . . .
H131 H 0.2298 0.0685 0.6435 0.0250 1.0000 Uiso R . . . . .

loop_
_atom_site_aniso_label
_atom_site_aniso_U_11
_atom_site_aniso_U_22
_atom_site_aniso_U_33
_atom_site_aniso_U_23
_atom_site_aniso_U_13
_atom_site_aniso_U_12
F1 0.0295(4) 0.0248(3) 0.0289(4) 0.0000(3) 0.0061(3) -0.0043(3)
C2 0.0244(5) 0.0225(5) 0.0190(5) 0.0007(4) 0.0032(4) 0.0033(4)
C3 0.0188(5) 0.0216(5) 0.0133(5) 0.0021(4) 0.0028(4) 0.0014(4)
O4 0.0183(4) 0.0259(4) 0.0132(3) -0.0003(3) 0.0004(3) 0.0037(3)
C5 0.0184(5) 0.0398(7) 0.0162(5) 0.0009(5) -0.0000(4) 0.0028(5)
C6 0.0176(5) 0.0291(6) 0.0163(5) -0.0015(4) -0.0003(4) -0.0024(4)
C7 0.0352(6) 0.0300(7) 0.0223(6) 0.0008(5) 0.0023(5) 0.0050(5)
C8 0.0436(7) 0.0342(7) 0.0282(7) -0.0081(5) 0.0090(5) 0.0033(6)
C9 0.0356(7) 0.0434(7) 0.0194(5) -0.0029(5) 0.0074(5) -0.0043(6)
C10 0.0390(7) 0.0430(8) 0.0240(6) 0.0105(6) 0.0083(5) 0.0050(6)
C11 0.0335(6) 0.0308(6) 0.0243(6) 0.0037(5) 0.0086(5) 0.0053(5)
C12 0.0191(5) 0.0199(5) 0.0159(4) 0.0031(4) 0.0001(4) -0.0012(4)
N13 0.0168(4) 0.0189(4) 0.0150(4) 0.0018(3) 0.0020(3) 0.0003(3)
C14 0.0207(5) 0.0209(5) 0.0177(5) 0.0012(4) -0.0005(4) -0.0028(4)
C15 0.0301(6) 0.0230(5) 0.0214(5) -0.0048(4) 0.0025(4) -0.0004(5)
C16 0.0173(5) 0.0197(5) 0.0158(5) 0.0016(4) 0.0013(4) 0.0008(4)
C17 0.0194(5) 0.0191(5) 0.0144(4) 0.0014(4) -0.0003(4) 0.0003(4)
C18 0.0204(5) 0.0228(5) 0.0201(5) 0.0006(4) 0.0020(4) 0.0018(5)
C19 0.0279(6) 0.0214(5) 0.0236(5) 0.0011(4) 0.0009(4) 0.0042(5)
C20 0.0318(6) 0.0227(6) 0.0217(5) 0.0049(4) -0.0004(5) -0.0016(5)
C21 0.0231(5) 0.0280(7) 0.0217(5) 0.0057(4) 0.0026(4) -0.0027(4)
C22 0.0216(5) 0.0238(6) 0.0208(5) 0.0026(4) 0.0029(4) 0.0019(4)
C23 0.0229(5) 0.0193(5) 0.0173(5) 0.0032(4) -0.0017(4) 0.0009(4)
C24 0.0340(6) 0.0262(6) 0.0200(6) 0.0010(5) 0.0040(5) -0.0007(5)
C25 0.0558(8) 0.0270(7) 0.0193(5) -0.0006(5) 0.0018(5) -0.0020(6)
C26 0.0520(8) 0.0251(6) 0.0260(6) 0.0031(5) -0.0160(6) -0.0067(6)
C27 0.0296(6) 0.0336(7) 0.0400(7) 0.0059(6) -0.0103(5) -0.0061(6)
C28 0.0247(6) 0.0286(6) 0.0285(6) 0.0028(5) -0.0011(5) -0.0011(5)
Cl29 0.02514(13) 0.03083(14) 0.02269(12) 0.00087(10) 0.00834(9) 0.00224(11)

loop_
_atom_type_symbol
_atom_type_scat_dispersion_real
_atom_type_scat_dispersion_imag
_atom_type_scat_Cromer_Mann_a1
_atom_type_scat_Cromer_Mann_b1
_atom_type_scat_Cromer_Mann_a2
_atom_type_scat_Cromer_Mann_b2
_atom_type_scat_Cromer_Mann_a3
_atom_type_scat_Cromer_Mann_b3
_atom_type_scat_Cromer_Mann_a4
_atom_type_scat_Cromer_Mann_b4
_atom_type_scat_Cromer_Mann_c
_atom_type_scat_source
C 0.0181 0.0091 2.3100 20.8439 1.0200 10.2075 1.5886 0.5687 0.8650 51.6512 0.2156 'International Tables Vol C 4.2.6.8 and 6.1.1.4'
H 0.0000 0.0000 0.4930 10.5109 0.3229 26.1257 0.1402 3.1424 0.0408 57.7998 0.0030 'International Tables Vol C 4.2.6.8 and 6.1.1.4'
Cl 0.3639 0.7018 11.4604 0.0104 7.1964 1.1662 6.2556 18.5194 1.6455 47.7784 -9.5574 'International Tables Vol C 4.2.6.8 and 6.1.1.4'
F 0.0727 0.0534 3.5392 10.2825 2.6412 4.2944 1.5170 0.2615 1.0243 26.1476 0.2776 'International Tables Vol C 4.2.6.8 and 6.1.1.4'
N 0.0311 0.0180 12.2126 0.0057 3.1322 9.8933 2.0125 28.9975 1.1663 0.5826 -11.5290 'International Tables Vol C 4.2.6.8 and 6.1.1.4'
O 0.0492 0.0322 3.0485 13.2771 2.2868 5.7011 1.5463 0.3239 0.8670 32.9089 0.2508 'International Tables Vol C 4.2.6.8 and 6.1.1.4'

loop_
_geom_angle_atom_site_label_1
_geom_angle_site_symmetry_1
_geom_angle_atom_site_label_2
_geom_angle_site_symmetry_2
_geom_angle_atom_site_label_3
_geom_angle_site_symmetry_3
_geom_angle
_geom_angle_publ_flag
F1 . C2 . C3 . 108.82(9) yes
F1 . C2 . H21 . 107.3 no
C3 . C2 . H21 . 112.2 no
F1 . C2 . H22 . 107.5 no
C3 . C2 . H22 . 110.2 no
H21 . C2 . H22 . 110.5 no
C2 . C3 . O4 . 110.82(9) yes
C2 . C3 . C12 . 110.84(9) yes
O4 . C3 . C12 . 107.55(9) yes
C2 . C3 . H31 . 106.9 no
O4 . C3 . H31 . 110.1 no
C12 . C3 . H31 . 110.6 no
C3 . O4 . C5 . 111.83(8) yes
O4 . C5 . C6 . 109.63(9) yes
O4 . C5 . H51 . 109.5 no
C6 . C5 . H51 . 109.5 no
O4 . C5 . H52 . 107.7 no
C6 . C5 . H52 . 109.7 no
H51 . C5 . H52 . 110.9 no
C5 . C6 . C7 . 121.40(11) yes
C5 . C6 . C11 . 119.61(11) yes
C7 . C6 . C11 . 118.98(12) yes
C6 . C7 . C8 . 120.34(12) yes
C6 . C7 . H71 . 120.1 no
C8 . C7 . H71 . 119.5 no
C7 . C8 . C9 . 120.47(13) yes
C7 . C8 . H81 . 119.4 no
C9 . C8 . H81 . 120.2 no
C8 . C9 . C10 . 119.33(12) yes
C8 . C9 . H91 . 120.1 no
C10 . C9 . H91 . 120.5 no
C9 . C10 . C11 . 120.55(13) yes
C9 . C10 . H101 . 120.0 no
C11 . C10 . H101 . 119.4 no
C10 . C11 . C6 . 120.28(13) yes
C10 . C11 . H111 . 120.7 no
C6 . C11 . H111 . 119.0 no
C3 . C12 . N13 . 113.79(9) yes
C3 . C12 . H121 . 107.2 no
N13 . C12 . H121 . 107.1 no
C3 . C12 . H122 . 109.4 no
N13 . C12 . H122 . 109.3 no
H121 . C12 . H122 . 110.0 no
C12 . N13 . C14 . 113.82(8) yes
C12 . N13 . C16 . 109.35(8) yes
C14 . N13 . C16 . 112.62(8) yes
C12 . N13 . H131 . 106.7 no
C14 . N13 . H131 . 104.6 no
C16 . N13 . H131 . 109.5 no
N13 . C14 . C15 . 114.77(9) yes
N13 . C14 . H141 . 108.6 no
C15 . C14 . H141 . 109.2 no
N13 . C14 . H142 . 107.0 no
C15 . C14 . H142 . 109.1 no
H141 . C14 . H142 . 108.0 no
C14 . C15 . H151 . 108.0 no
C14 . C15 . H153 . 110.7 no
H151 . C15 . H153 . 107.6 no
C14 . C15 . H152 . 111.3 no
H151 . C15 . H152 . 109.4 no
H153 . C15 . H152 . 109.7 no
N13 . C16 . C17 . 112.85(8) yes
N13 . C16 . C23 . 112.27(9) yes
C17 . C16 . C23 . 110.52(9) yes
N13 . C16 . H161 . 105.8 no
C17 . C16 . H161 . 109.4 no
C23 . C16 . H161 . 105.6 no
C16 . C17 . C18 . 116.73(10) yes
C16 . C17 . C22 . 123.60(10) yes
C18 . C17 . C22 . 119.44(11) yes
C17 . C18 . C19 . 120.37(11) yes
C17 . C18 . H181 . 119.2 no
C19 . C18 . H181 . 120.4 no
C18 . C19 . C20 . 120.13(11) yes
C18 . C19 . H191 . 121.2 no
C20 . C19 . H191 . 118.6 no
C19 . C20 . C21 . 119.64(12) yes
C19 . C20 . H201 . 120.9 no
C21 . C20 . H201 . 119.4 no
C20 . C21 . C22 . 120.52(12) yes
C20 . C21 . H211 . 120.2 no
C22 . C21 . H211 . 119.2 no
C21 . C22 . C17 . 119.88(11) yes
C21 . C22 . H221 . 121.1 no
C17 . C22 . H221 . 119.0 no
C16 . C23 . C24 . 121.78(11) yes
C16 . C23 . C28 . 118.21(11) yes
C24 . C23 . C28 . 119.83(12) yes
C23 . C24 . C25 . 119.83(13) yes
C23 . C24 . H241 . 120.5 no
C25 . C24 . H241 . 119.7 no
C24 . C25 . C26 . 120.12(13) yes
C24 . C25 . H251 . 118.7 no
C26 . C25 . H251 . 121.2 no
C25 . C26 . C27 . 120.48(12) yes
C25 . C26 . H261 . 119.2 no
C27 . C26 . H261 . 120.3 no
C26 . C27 . C28 . 119.84(13) yes
C26 . C27 . H271 . 120.1 no
C28 . C27 . H271 . 119.9 no
C27 . C28 . C23 . 119.88(13) yes
C27 . C28 . H281 . 121.2 no
C23 . C28 . H281 . 118.9 no

loop_
_geom_bond_atom_site_label_1
_geom_bond_site_symmetry_1
_geom_bond_atom_site_label_2
_geom_bond_site_symmetry_2
_geom_bond_distance
_geom_bond_publ_flag
F1 . C2 . 1.4095(14) yes
C2 . C3 . 1.5127(16) yes
C2 . H21 . 0.961 no
C2 . H22 . 0.976 no
C3 . O4 . 1.4259(13) yes
C3 . C12 . 1.5273(14) yes
C3 . H31 . 0.965 no
O4 . C5 . 1.4358(13) yes
C5 . C6 . 1.5043(15) yes
C5 . H51 . 0.935 no
C5 . H52 . 0.968 no
C6 . C7 . 1.3893(18) yes
C6 . C11 . 1.3890(18) yes
C7 . C8 . 1.3901(19) yes
C7 . H71 . 0.938 no
C8 . C9 . 1.384(2) yes
C8 . H81 . 0.961 no
C9 . C10 . 1.379(2) yes
C9 . H91 . 0.934 no
C10 . C11 . 1.3924(19) yes
C10 . H101 . 0.938 no
C11 . H111 . 0.954 no
C12 . N13 . 1.5078(14) yes
C12 . H121 . 0.951 no
C12 . H122 . 0.960 no
N13 . C14 . 1.5137(14) yes
N13 . C16 . 1.5251(13) yes
N13 . H131 . 0.888 no
C14 . C15 . 1.5138(17) yes
C14 . H141 . 0.988 no
C14 . H142 . 0.941 no
C15 . H151 . 0.947 no
C15 . H153 . 0.964 no
C15 . H152 . 0.988 no
C16 . C17 . 1.5205(15) yes
C16 . C23 . 1.5234(15) yes
C16 . H161 . 0.961 no
C17 . C18 . 1.3928(16) yes
C17 . C22 . 1.3936(16) yes
C18 . C19 . 1.3938(17) yes
C18 . H181 . 0.962 no
C19 . C20 . 1.3863(19) yes
C19 . H191 . 0.927 no
C20 . C21 . 1.3892(18) yes
C20 . H201 . 0.965 no
C21 . C22 . 1.3941(17) yes
C21 . H211 . 0.925 no
C22 . H221 . 0.952 no
C23 . C24 . 1.3952(18) yes
C23 . C28 . 1.3920(17) yes
C24 . C25 . 1.3896(19) yes
C24 . H241 . 0.948 no
C25 . C26 . 1.382(2) yes
C25 . H251 . 0.925 no
C26 . C27 . 1.384(2) yes
C26 . H261 . 0.934 no
C27 . C28 . 1.395(2) yes
C27 . H271 . 0.965 no
C28 . H281 . 0.962 no
